data_7016059
loop_
_publ_author_name
'Panda, Snigdha'
'Krishna, G. Rama'
'Reddy, C. Malla'
'Zade, Sanjio S.'

_publ_section_title
;
 Synthesis, characterization and coordination properties of
 bis(alkyl)selenosalen ligands.
;
_journal_issue 25
_journal_name_full 'Dalton transactions (Cambridge, England : 2003)'
_journal_page_first 6684
_journal_page_last 6690
_journal_paper_doi 10.1039/c1dt10114e
_journal_volume 40
_journal_year 2011
_chemical_formula_moiety 'C36 H56 N2 Se2 '
_chemical_formula_sum 'C36 H56 N2 Se2'
_chemical_formula_weight 674.75
_chemical_melting_point 335.5
_chemical_name_common N,N'-bis((2-decylseleno)phenylmethylene)-1,2-ethanediamine
_chemical_name_systematic
;
N,N'-bis[(2-decylseleno)phenylmethylene]-1,2-ethanediamine
;
_space_group_IT_number 2
_symmetry_cell_setting triclinic
_symmetry_space_group_name_Hall '-P 1'
_symmetry_space_group_name_H-M 'P -1'
_atom_sites_solution_hydrogens geom
_atom_sites_solution_primary direct
_atom_sites_solution_secondary difmap
_audit_creation_method SHELXL-97
_cell_angle_alpha 96.012(2)
_cell_angle_beta 91.398(2)
_cell_angle_gamma 98.086(2)
_cell_formula_units_Z 1
_cell_length_a 4.8148(2)
_cell_length_b 7.2403(2)
_cell_length_c 24.6213(8)
_cell_measurement_reflns_used 8580
_cell_measurement_temperature 100(2)
_cell_measurement_theta_max 36.87
_cell_measurement_theta_min 2.50
_cell_volume 844.44(5)
_computing_cell_refinement 'Bruker SAINT'
_computing_data_collection 'Bruker APEX2'
_computing_data_reduction 'Bruker SAINT'
_computing_molecular_graphics 'Bruker SHELXTL'
_computing_publication_material 'Bruker SHELXTL'
_computing_structure_refinement 'SHELXL-97 (Sheldrick, 2008)'
_computing_structure_solution 'SHELXS-97 (Sheldrick, 2008)'
_diffrn_ambient_temperature 100(2)
_diffrn_measured_fraction_theta_full 0.988
_diffrn_measured_fraction_theta_max 0.988
_diffrn_measurement_device_type 'Bruker Kappa APEX-II CCD DUO'
_diffrn_measurement_method '\ f and \ w scans'
_diffrn_radiation_monochromator graphite
_diffrn_radiation_source 'fine-focus sealed tube'
_diffrn_radiation_type MoK\a
_diffrn_radiation_wavelength 0.71073
_diffrn_reflns_av_R_equivalents 0.0400
_diffrn_reflns_av_sigmaI/netI 0.0466
_diffrn_reflns_limit_h_max 6
_diffrn_reflns_limit_h_min -6
_diffrn_reflns_limit_k_max 9
_diffrn_reflns_limit_k_min -9
_diffrn_reflns_limit_l_max 30
_diffrn_reflns_limit_l_min -31
_diffrn_reflns_number 10775
_diffrn_reflns_theta_full 27.00
_diffrn_reflns_theta_max 27.00
_diffrn_reflns_theta_min 0.83
_exptl_absorpt_coefficient_mu 2.215
_exptl_absorpt_correction_T_max 1.000
_exptl_absorpt_correction_T_min 0.999
_exptl_absorpt_correction_type multi-scan
_exptl_absorpt_process_details 'Multiscan absorption correction'
_exptl_crystal_colour colourless
_exptl_crystal_density_diffrn 1.327
_exptl_crystal_density_method 'not measured'
_exptl_crystal_description Needle
_exptl_crystal_F_000 354
_exptl_crystal_size_max 0.006
_exptl_crystal_size_mid 0.0002
_exptl_crystal_size_min 0.00012
_refine_diff_density_max 0.527
_refine_diff_density_min -0.643
_refine_diff_density_rms 0.115
_refine_ls_extinction_method none
_refine_ls_goodness_of_fit_ref 0.815
_refine_ls_hydrogen_treatment constr
_refine_ls_matrix_type full
_refine_ls_number_parameters 182
_refine_ls_number_reflns 3692
_refine_ls_number_restraints 0
_refine_ls_restrained_S_all 0.815
_refine_ls_R_factor_all 0.0313
_refine_ls_R_factor_gt 0.0285
_refine_ls_shift/su_max 0.004
_refine_ls_shift/su_mean 0.001
_refine_ls_structure_factor_coef Fsqd
_refine_ls_weighting_details 'calc w=1/[\s^2^(Fo^2^)+(0.1000P)^2^+0.0000P] where P=(Fo^2^+2Fc^2^)/3'
_refine_ls_weighting_scheme calc
_refine_ls_wR_factor_gt 0.0881
_refine_ls_wR_factor_ref 0.0959
_reflns_number_gt 3436
_reflns_number_total 3692
_reflns_threshold_expression >2sigma(I)
_cod_data_source_file c1dt10114e.txt
_cod_data_source_block 5
_cod_depositor_comments
;
The following automatic conversions were performed:

'_symmetry_cell_setting' value 'Triclinic' changed to 'triclinic'
according to /home/saulius/struct/CIF-dictionaries/cif_core.dic
dictionary named 'cif_core.dic' version 2.4.1 from 2010-06-29.

Automatic conversion script
Id: cif_fix_values 1715 2011-07-08 13:25:40Z adriana 
;
_cod_original_sg_symbol_H-M 'P-1 '
_cod_original_formula_sum 'C36 H56 N2 Se2 '
_cod_database_code 7016059

loop_
_symmetry_equiv_pos_as_xyz
'x, y, z'
'-x, -y, -z'

loop_
_atom_site_label
_atom_site_type_symbol
_atom_site_fract_x
_atom_site_fract_y
_atom_site_fract_z
_atom_site_U_iso_or_equiv
_atom_site_adp_type
_atom_site_occupancy
_atom_site_symmetry_multiplicity
_atom_site_calc_flag
_atom_site_refinement_flags
_atom_site_disorder_assembly
_atom_site_disorder_group
Se1 Se 0.51252(3) 0.41907(2) 0.349903(6) 0.01095(10) Uani 1 1 d . . .
N1 N 0.8039(3) 0.3436(2) 0.44273(7) 0.0126(3) Uani 1 1 d . . .
C1 C 1.0394(4) 0.4173(3) 0.48111(8) 0.0131(4) Uani 1 1 d . . .
H1A H 1.2040 0.4588 0.4612 0.016 Uiso 1 1 calc R . .
H1B H 1.0834 0.3197 0.5026 0.016 Uiso 1 1 calc R . .
C2 C 0.7098(4) 0.1700(3) 0.44035(8) 0.0116(4) Uani 1 1 d . . .
H2 H 0.7966 0.0961 0.4623 0.014 Uiso 1 1 calc R . .
C3 C 0.4687(4) 0.0809(3) 0.40429(8) 0.0114(4) Uani 1 1 d . . .
C4 C 0.3518(4) -0.1021(3) 0.41255(8) 0.0139(4) Uani 1 1 d . . .
H4 H 0.4336 -0.1627 0.4389 0.017 Uiso 1 1 calc R . .
C5 C 0.1171(4) -0.1948(3) 0.38236(8) 0.0144(4) Uani 1 1 d . . .
H5 H 0.0403 -0.3154 0.3888 0.017 Uiso 1 1 calc R . .
C6 C -0.0014(4) -0.1050(3) 0.34242(8) 0.0145(4) Uani 1 1 d . . .
H6 H -0.1598 -0.1656 0.3221 0.017 Uiso 1 1 calc R . .
C7 C 0.1145(4) 0.0746(3) 0.33248(8) 0.0133(4) Uani 1 1 d . . .
H7 H 0.0341 0.1319 0.3052 0.016 Uiso 1 1 calc R . .
C8 C 0.3506(4) 0.1708(3) 0.36290(7) 0.0106(4) Uani 1 1 d . . .
C9 C 0.3060(4) 0.4462(3) 0.28202(8) 0.0129(4) Uani 1 1 d . . .
H9A H 0.1076 0.4066 0.2864 0.016 Uiso 1 1 calc R . .
H9B H 0.3300 0.5778 0.2762 0.016 Uiso 1 1 calc R . .
C10 C 0.3977(4) 0.3344(3) 0.23152(8) 0.0141(4) Uani 1 1 d . . .
H10A H 0.3529 0.2014 0.2351 0.017 Uiso 1 1 calc R . .
H10B H 0.5996 0.3633 0.2291 0.017 Uiso 1 1 calc R . .
C11 C 0.2541(4) 0.3777(3) 0.17874(8) 0.0125(4) Uani 1 1 d . . .
H11A H 0.0523 0.3495 0.1814 0.015 Uiso 1 1 calc R . .
H11B H 0.2993 0.5107 0.1753 0.015 Uiso 1 1 calc R . .
C12 C 0.3420(4) 0.2667(3) 0.12747(8) 0.0127(4) Uani 1 1 d . . .
H12A H 0.2792 0.1342 0.1291 0.015 Uiso 1 1 calc R . .
H12B H 0.5452 0.2847 0.1267 0.015 Uiso 1 1 calc R . .
C13 C 0.2219(4) 0.3251(3) 0.07480(8) 0.0123(4) Uani 1 1 d . . .
H13A H 0.0187 0.3078 0.0759 0.015 Uiso 1 1 calc R . .
H13B H 0.2852 0.4577 0.0733 0.015 Uiso 1 1 calc R . .
C14 C 0.3059(4) 0.2153(3) 0.02283(8) 0.0126(4) Uani 1 1 d . . .
H14A H 0.5091 0.2301 0.0221 0.015 Uiso 1 1 calc R . .
H14B H 0.2384 0.0831 0.0238 0.015 Uiso 1 1 calc R . .
C15 C 0.1908(4) 0.2782(3) -0.02936(8) 0.0126(4) Uani 1 1 d . . .
H15A H 0.2580 0.4106 -0.0301 0.015 Uiso 1 1 calc R . .
H15B H -0.0124 0.2636 -0.0285 0.015 Uiso 1 1 calc R . .
C16 C 0.2727(4) 0.1703(3) -0.08174(8) 0.0129(4) Uani 1 1 d . . .
H16A H 0.2035 0.0380 -0.0813 0.015 Uiso 1 1 calc R . .
H16B H 0.4758 0.1840 -0.0826 0.015 Uiso 1 1 calc R . .
C17 C 0.1571(5) 0.2372(3) -0.13351(8) 0.0158(4) Uani 1 1 d . . .
H17A H -0.0458 0.2247 -0.1324 0.019 Uiso 1 1 calc R . .
H17B H 0.2275 0.3693 -0.1340 0.019 Uiso 1 1 calc R . .
C18 C 0.2354(5) 0.1295(3) -0.18605(9) 0.0231(5) Uani 1 1 d . . .
H18A H 0.4360 0.1440 -0.1880 0.035 Uiso 1 1 calc R . .
H18B H 0.1565 0.1777 -0.2169 0.035 Uiso 1 1 calc R . .
H18C H 0.1629 -0.0011 -0.1863 0.035 Uiso 1 1 calc R . .

loop_
_atom_site_aniso_label
_atom_site_aniso_U_11
_atom_site_aniso_U_22
_atom_site_aniso_U_33
_atom_site_aniso_U_23
_atom_site_aniso_U_13
_atom_site_aniso_U_12
Se1 0.01240(14) 0.00980(13) 0.00972(14) 0.00050(8) -0.00006(8) -0.00112(8)
N1 0.0127(8) 0.0149(8) 0.0093(8) -0.0010(6) -0.0002(6) 0.0004(6)
C1 0.0112(9) 0.0157(9) 0.0111(9) -0.0012(7) -0.0008(7) -0.0005(7)
C2 0.0115(9) 0.0151(9) 0.0082(8) 0.0008(7) 0.0000(7) 0.0025(7)
C3 0.0109(9) 0.0119(9) 0.0107(9) -0.0014(7) 0.0028(7) 0.0006(7)
C4 0.0147(9) 0.0131(9) 0.0141(9) 0.0009(7) 0.0014(7) 0.0026(7)
C5 0.0152(10) 0.0099(8) 0.0171(10) 0.0009(7) 0.0031(8) -0.0019(7)
C6 0.0135(10) 0.0147(9) 0.0130(9) -0.0030(7) 0.0007(8) -0.0032(7)
C7 0.0137(9) 0.0143(9) 0.0110(9) 0.0006(7) 0.0000(7) 0.0002(7)
C8 0.0108(8) 0.0100(8) 0.0097(8) -0.0021(7) 0.0026(7) -0.0007(7)
C9 0.0135(9) 0.0145(9) 0.0107(9) 0.0009(7) 0.0005(7) 0.0018(7)
C10 0.0135(9) 0.0184(9) 0.0115(9) 0.0016(7) 0.0009(7) 0.0057(7)
C11 0.0113(9) 0.0147(9) 0.0115(9) 0.0007(7) 0.0017(7) 0.0024(7)
C12 0.0118(9) 0.0143(9) 0.0120(9) 0.0012(7) 0.0014(7) 0.0023(7)
C13 0.0134(9) 0.0130(9) 0.0106(9) 0.0018(7) 0.0025(7) 0.0020(7)
C14 0.0128(9) 0.0114(9) 0.0136(9) 0.0009(7) 0.0031(7) 0.0016(7)
C15 0.0124(9) 0.0135(9) 0.0117(9) -0.0001(7) 0.0006(7) 0.0023(7)
C16 0.0134(9) 0.0134(9) 0.0116(9) 0.0015(7) 0.0015(7) 0.0007(7)
C17 0.0170(10) 0.0175(9) 0.0128(9) 0.0024(7) -0.0009(8) 0.0014(8)
C18 0.0299(12) 0.0247(11) 0.0132(10) -0.0001(8) 0.0015(9) -0.0002(9)

loop_
_atom_type_symbol
_atom_type_description
_atom_type_scat_dispersion_real
_atom_type_scat_dispersion_imag
_atom_type_scat_source
C C 0.0033 0.0016 'International Tables Vol C Tables 4.2.6.8 and 6.1.1.4'
H H 0.0000 0.0000 'International Tables Vol C Tables 4.2.6.8 and 6.1.1.4'
N N 0.0061 0.0033 'International Tables Vol C Tables 4.2.6.8 and 6.1.1.4'
Se Se -0.0929 2.2259 'International Tables Vol C Tables 4.2.6.8 and 6.1.1.4'

loop_
_geom_angle_atom_site_label_1
_geom_angle_atom_site_label_2
_geom_angle_atom_site_label_3
_geom_angle
_geom_angle_site_symmetry_1
_geom_angle_site_symmetry_3
_geom_angle_publ_flag
C8 Se1 C9 100.50(8) . . ?
C2 N1 C1 117.83(17) . . ?
N1 C1 C1 109.23(19) . 2_766 ?
N1 C2 C3 122.69(18) . . ?
C4 C3 C8 119.30(18) . . ?
C4 C3 C2 117.20(17) . . ?
C8 C3 C2 123.50(17) . . ?
C5 C4 C3 121.56(18) . . ?
C4 C5 C6 119.00(18) . . ?
C5 C6 C7 120.58(19) . . ?
C6 C7 C8 121.12(18) . . ?
C7 C8 C3 118.40(17) . . ?
C7 C8 Se1 121.67(14) . . ?
C3 C8 Se1 119.93(14) . . ?
C10 C9 Se1 114.25(13) . . ?
C9 C10 C11 112.16(16) . . ?
C12 C11 C10 113.16(15) . . ?
C11 C12 C13 112.80(16) . . ?
C14 C13 C12 113.81(15) . . ?
C15 C14 C13 113.24(15) . . ?
C14 C15 C16 114.04(16) . . ?
C15 C16 C17 113.06(16) . . ?
C18 C17 C16 113.55(17) . . ?

loop_
_geom_bond_atom_site_label_1
_geom_bond_atom_site_label_2
_geom_bond_distance
_geom_bond_site_symmetry_2
_geom_bond_publ_flag
Se1 C8 1.9183(18) . ?
Se1 C9 1.965(2) . ?
N1 C2 1.269(3) . ?
N1 C1 1.461(3) . ?
C1 C1 1.534(4) 2_766 ?
C2 C3 1.474(3) . ?
C3 C4 1.402(3) . ?
C3 C8 1.414(3) . ?
C4 C5 1.386(3) . ?
C5 C6 1.388(3) . ?
C6 C7 1.390(3) . ?
C7 C8 1.401(3) . ?
C9 C10 1.521(3) . ?
C10 C11 1.539(3) . ?
C11 C12 1.526(3) . ?
C12 C13 1.530(3) . ?
C13 C14 1.528(3) . ?
C14 C15 1.525(3) . ?
C15 C16 1.526(3) . ?
C16 C17 1.530(3) . ?
C17 C18 1.523(3) . ?
